data_7036585
loop_
_publ_author_name
'Zhong, Mingdong'
'Yang, Zhi'
'Yi, Yafei'
'Zhang, Dongxiang'
'Sun, Kening'
'Roesky, Herbert W.'
'Yang, Ying'

_publ_section_title
;
 Tin sulfide and selenide clusters soluble in organic solvents with the
 core structures of Sn4S6 and Sn4Se6.
;
_journal_issue 46
_journal_name_full 'Dalton transactions (Cambridge, England : 2003)'
_journal_page_first 19800
_journal_page_last 19804
_journal_paper_doi 10.1039/c5dt03244j
_journal_volume 44
_journal_year 2015
_chemical_formula_sum 'C68 H120 N4 O2 Se6 Si4 Sn4'
_chemical_formula_weight 2086.56
_chemical_name_systematic
; 
 ? 
;
_space_group_IT_number 15
_symmetry_cell_setting monoclinic
_symmetry_space_group_name_Hall '-C 2yc'
_symmetry_space_group_name_H-M 'C 1 2/c 1'
_atom_sites_solution_hydrogens geom
_atom_sites_solution_primary direct
_atom_sites_solution_secondary difmap
_audit_creation_method SHELXL-97
_audit_update_record
;
2015-06-12 deposited with the CCDC.
2015-09-18 downloaded from the CCDC.
;
_cell_angle_alpha 90.00
_cell_angle_beta 112.960(2)
_cell_angle_gamma 90.00
_cell_formula_units_Z 4
_cell_length_a 23.528(5)
_cell_length_b 14.278(3)
_cell_length_c 27.858(5)
_cell_measurement_reflns_used 16334
_cell_measurement_temperature 173(2)
_cell_measurement_theta_max 31.504
_cell_measurement_theta_min 2.032
_cell_volume 8617(3)
_computing_cell_refinement 'CrystalClear (Rigaku Inc., 2008)'
_computing_data_collection 'CrystalClear (Rigaku Inc., 2008)'
_computing_data_reduction 'CrystalClear (Rigaku Inc., 2008)'
_computing_structure_refinement 'SHELXL-97 (Sheldrick, 1997)'
_computing_structure_solution 'SHELXS-97 (Sheldrick, 1990)'
_diffrn_ambient_temperature 173(2)
_diffrn_detector_area_resol_mean 28.5714
_diffrn_measured_fraction_theta_full 0.986
_diffrn_measured_fraction_theta_max 0.986
_diffrn_measurement_device_type AFC10/Saturn724+
_diffrn_measurement_method 'phi and omega scans'
_diffrn_radiation_monochromator graphite
_diffrn_radiation_source 'Rotating Anode'
_diffrn_radiation_type MoK\a
_diffrn_radiation_wavelength 0.71073
_diffrn_reflns_av_R_equivalents 0.0386
_diffrn_reflns_av_sigmaI/netI 0.0436
_diffrn_reflns_limit_h_max 34
_diffrn_reflns_limit_h_min -34
_diffrn_reflns_limit_k_max 20
_diffrn_reflns_limit_k_min -14
_diffrn_reflns_limit_l_max 40
_diffrn_reflns_limit_l_min -37
_diffrn_reflns_number 50082
_diffrn_reflns_theta_full 31.50
_diffrn_reflns_theta_max 31.50
_diffrn_reflns_theta_min 2.90
_diffrn_standards_decay_% 0
_diffrn_standards_interval_count 0
_diffrn_standards_interval_time 0
_diffrn_standards_number 0
_exptl_absorpt_coefficient_mu 3.776
_exptl_absorpt_correction_T_max 0.7275
_exptl_absorpt_correction_T_min 0.2813
_exptl_absorpt_correction_type multi-scan
_exptl_crystal_colour Yellow
_exptl_crystal_density_diffrn 1.608
_exptl_crystal_density_method 'not measured'
_exptl_crystal_description Prism
_exptl_crystal_F_000 4128
_exptl_crystal_size_max 0.45
_exptl_crystal_size_mid 0.11
_exptl_crystal_size_min 0.09
_refine_diff_density_max 1.221
_refine_diff_density_min -0.969
_refine_diff_density_rms 0.117
_refine_ls_extinction_method none
_refine_ls_goodness_of_fit_ref 1.003
_refine_ls_hydrogen_treatment constr
_refine_ls_matrix_type full
_refine_ls_number_parameters 440
_refine_ls_number_reflns 14139
_refine_ls_number_restraints 17
_refine_ls_restrained_S_all 1.003
_refine_ls_R_factor_all 0.0563
_refine_ls_R_factor_gt 0.0485
_refine_ls_shift/su_max 0.002
_refine_ls_shift/su_mean 0.000
_refine_ls_structure_factor_coef Fsqd
_refine_ls_weighting_details 'calc w=1/[\s^2^(Fo^2^)+(0.0736P)^2^+18.9300P] where P=(Fo^2^+2Fc^2^)/3'
_refine_ls_weighting_scheme calc
_refine_ls_wR_factor_gt 0.1276
_refine_ls_wR_factor_ref 0.1335
_reflns_number_gt 12662
_reflns_number_total 14139
_reflns_threshold_expression >2sigma(I)
_cod_data_source_file c5dt03244j2.cif
_cod_data_source_block bo3408
_cod_depositor_comments
;
The following automatic conversions were performed:

'_symmetry_cell_setting' value 'Monoclinic' changed to 'monoclinic'
according to
/usr/data/users/saulius/crontab/automatic-downloads/rss-feeds/RSC/lib/dictionaries/cif_core.dic
dictionary named 'cif_core.dic' version 2.4.2 from 2011-04-26.

Automatic conversion script
Id: cif_fix_values 3271 2015-04-21 07:52:19Z andrius 

 Adding full bibliography for 7036584--7036585.cif.

The following automatic conversions were performed:

'_exptl_absorpt_correction_type' value 'Multi-scans' was replaced
with the value 'multi-scan' as specified in the replacement file
'src/cod-tools/trunk/data/replacement-values/replacement_values.lst'.

Automatic conversion script
Id: cif_fix_values 5376 2017-05-30 11:51:03Z andrius 
;
_cod_original_sg_symbol_H-M C2/c
_cod_database_code 7036585

loop_
_symmetry_equiv_pos_as_xyz
'x, y, z'
'-x, y, -z+1/2'
'x+1/2, y+1/2, z'
'-x+1/2, y+1/2, -z+1/2'
'-x, -y, -z'
'x, -y, z-1/2'
'-x+1/2, -y+1/2, -z'
'x+1/2, -y+1/2, z-1/2'

loop_
_atom_site_label
_atom_site_type_symbol
_atom_site_fract_x
_atom_site_fract_y
_atom_site_fract_z
_atom_site_U_iso_or_equiv
_atom_site_adp_type
_atom_site_occupancy
_atom_site_symmetry_multiplicity
_atom_site_calc_flag
_atom_site_refinement_flags
_atom_site_disorder_assembly
_atom_site_disorder_group
Sn1 Sn 0.423387(10) 0.607094(16) 0.260326(9) 0.02316(6) Uani 1 1 d . . .
Sn2 Sn 0.543696(11) 0.412521(16) 0.325876(8) 0.02399(6) Uani 1 1 d . . .
Se1 Se 0.463757(18) 0.50895(3) 0.342931(14) 0.02895(8) Uani 1 1 d . . .
Se2 Se 0.5000 0.72068(4) 0.2500 0.02851(11) Uani 1 2 d S . .
Se3 Se 0.368794(18) 0.50823(3) 0.179902(15) 0.03233(9) Uani 1 1 d . . .
Se4 Se 0.5000 0.29969(4) 0.2500 0.03425(12) Uani 1 2 d S . .
Si1 Si 0.29466(5) 0.65952(8) 0.27969(4) 0.0326(2) Uani 1 1 d . . .
Si2 Si 0.63792(6) 0.24688(8) 0.40145(4) 0.0376(3) Uani 1 1 d . . .
N1 N 0.35935(13) 0.6949(2) 0.26784(12) 0.0259(6) Uani 1 1 d . . .
N2 N 0.58149(14) 0.3329(2) 0.39100(11) 0.0259(6) Uani 1 1 d . . .
C1 C 0.37565(17) 0.7925(3) 0.26687(15) 0.0294(7) Uani 1 1 d . . .
C2 C 0.3529(2) 0.8416(3) 0.21894(17) 0.0378(9) Uani 1 1 d . . .
C3 C 0.3733(3) 0.9327(3) 0.2179(2) 0.0504(12) Uani 1 1 d . . .
H3 H 0.3589 0.9658 0.1858 0.060 Uiso 1 1 calc R . .
C4 C 0.4138(3) 0.9766(3) 0.2622(2) 0.0580(14) Uani 1 1 d . . .
H4 H 0.4275 1.0385 0.2605 0.070 Uiso 1 1 calc R . .
C5 C 0.4340(3) 0.9291(3) 0.3092(2) 0.0503(12) Uani 1 1 d . . .
H5 H 0.4613 0.9595 0.3398 0.060 Uiso 1 1 calc R . .
C6 C 0.4151(2) 0.8378(3) 0.31257(16) 0.0360(8) Uani 1 1 d . . .
C7 C 0.3084(2) 0.7987(3) 0.16832(15) 0.0398(9) Uani 1 1 d . . .
H7 H 0.2937 0.7376 0.1768 0.048 Uiso 1 1 calc R . .
C8 C 0.3407(3) 0.7794(4) 0.13092(18) 0.0534(12) Uani 1 1 d . . .
H8A H 0.3570 0.8382 0.1233 0.064 Uiso 1 1 calc R . .
H8B H 0.3111 0.7524 0.0985 0.064 Uiso 1 1 calc R . .
H8C H 0.3748 0.7353 0.1472 0.064 Uiso 1 1 calc R . .
C9 C 0.2521(3) 0.8614(4) 0.1419(2) 0.0608(15) Uani 1 1 d . . .
H9A H 0.2333 0.8763 0.1668 0.073 Uiso 1 1 calc R . .
H9B H 0.2219 0.8286 0.1119 0.073 Uiso 1 1 calc R . .
H9C H 0.2649 0.9194 0.1302 0.073 Uiso 1 1 calc R . .
C10 C 0.4383(2) 0.7905(3) 0.36566(16) 0.0371(8) Uani 1 1 d . . .
H10 H 0.4237 0.7240 0.3603 0.045 Uiso 1 1 calc R . .
C11 C 0.5085(2) 0.7892(4) 0.39246(19) 0.0514(12) Uani 1 1 d . . .
H11A H 0.5258 0.7579 0.3699 0.062 Uiso 1 1 calc R . .
H11B H 0.5208 0.7552 0.4255 0.062 Uiso 1 1 calc R . .
H11C H 0.5240 0.8536 0.3992 0.062 Uiso 1 1 calc R . .
C12 C 0.4098(3) 0.8384(4) 0.4010(2) 0.0563(13) Uani 1 1 d . . .
H12A H 0.4240 0.9035 0.4074 0.068 Uiso 1 1 calc R . .
H12B H 0.4227 0.8049 0.4342 0.068 Uiso 1 1 calc R . .
H12C H 0.3647 0.8372 0.3836 0.068 Uiso 1 1 calc R . .
C13 C 0.3150(2) 0.6151(4) 0.34746(17) 0.0444(10) Uani 1 1 d . . .
H13A H 0.3416 0.5599 0.3532 0.053 Uiso 1 1 calc R . .
H13B H 0.2772 0.5980 0.3522 0.053 Uiso 1 1 calc R . .
H13C H 0.3369 0.6641 0.3725 0.053 Uiso 1 1 calc R . .
C14 C 0.2420(2) 0.7616(4) 0.2685(2) 0.0546(13) Uani 1 1 d . . .
H14A H 0.2634 0.8124 0.2923 0.065 Uiso 1 1 calc R . .
H14B H 0.2054 0.7431 0.2748 0.065 Uiso 1 1 calc R . .
H14C H 0.2294 0.7831 0.2324 0.065 Uiso 1 1 calc R . .
C15 C 0.2555(3) 0.5606(4) 0.2354(2) 0.0634(16) Uani 1 1 d . . .
H15A H 0.2424 0.5809 0.1991 0.076 Uiso 1 1 calc R . .
H15B H 0.2193 0.5410 0.2420 0.076 Uiso 1 1 calc R . .
H15C H 0.2842 0.5078 0.2419 0.076 Uiso 1 1 calc R . .
C16 C 0.55901(16) 0.3519(2) 0.43167(13) 0.0257(6) Uani 1 1 d . . .
C17 C 0.59043(17) 0.4175(2) 0.47118(14) 0.0278(7) Uani 1 1 d . . .
C18 C 0.5700(2) 0.4308(3) 0.51136(15) 0.0350(8) Uani 1 1 d . . .
H18 H 0.5910 0.4739 0.5385 0.042 Uiso 1 1 calc R . .
C19 C 0.5194(2) 0.3822(3) 0.51255(16) 0.0373(9) Uani 1 1 d . . .
H19 H 0.5062 0.3921 0.5403 0.045 Uiso 1 1 calc R . .
C20 C 0.4884(2) 0.3196(3) 0.47345(16) 0.0365(8) Uani 1 1 d . . .
H20 H 0.4535 0.2875 0.4743 0.044 Uiso 1 1 calc R . .
C21 C 0.50721(18) 0.3025(3) 0.43257(15) 0.0316(7) Uani 1 1 d . . .
C22 C 0.64528(18) 0.4738(3) 0.47195(15) 0.0329(8) Uani 1 1 d . . .
H22 H 0.6574 0.4490 0.4437 0.039 Uiso 1 1 calc R . .
C23 C 0.6293(2) 0.5780(3) 0.46070(19) 0.0440(10) Uani 1 1 d . . .
H23A H 0.5938 0.5843 0.4274 0.053 Uiso 1 1 calc R . .
H23B H 0.6648 0.6112 0.4589 0.053 Uiso 1 1 calc R . .
H23C H 0.6189 0.6048 0.4887 0.053 Uiso 1 1 calc R . .
C24 C 0.7012(2) 0.4637(4) 0.5238(2) 0.0511(11) Uani 1 1 d . . .
H24A H 0.6913 0.4906 0.5520 0.061 Uiso 1 1 calc R . .
H24B H 0.7366 0.4969 0.5216 0.061 Uiso 1 1 calc R . .
H24C H 0.7114 0.3973 0.5309 0.061 Uiso 1 1 calc R . .
C25 C 0.4731(2) 0.2300(4) 0.39200(18) 0.0473(11) Uani 1 1 d . . .
H25 H 0.4931 0.2271 0.3662 0.057 Uiso 1 1 calc R . .
C26 C 0.4781(3) 0.1319(4) 0.4166(3) 0.0697(17) Uani 1 1 d . . .
H26A H 0.5217 0.1151 0.4346 0.084 Uiso 1 1 calc R . .
H26B H 0.4577 0.0859 0.3892 0.084 Uiso 1 1 calc R . .
H26C H 0.4582 0.1325 0.4416 0.084 Uiso 1 1 calc R . .
C27 C 0.4054(3) 0.2548(5) 0.3623(2) 0.0710(18) Uani 1 1 d . . .
H27A H 0.3842 0.2551 0.3864 0.085 Uiso 1 1 calc R . .
H27B H 0.3862 0.2083 0.3349 0.085 Uiso 1 1 calc R . .
H27C H 0.4023 0.3169 0.3466 0.085 Uiso 1 1 calc R . .
C28 C 0.6604(2) 0.2020(4) 0.46914(18) 0.0500(12) Uani 1 1 d . . .
H28A H 0.6801 0.2523 0.4940 0.060 Uiso 1 1 calc R . .
H28B H 0.6893 0.1498 0.4750 0.060 Uiso 1 1 calc R . .
H28C H 0.6235 0.1803 0.4740 0.060 Uiso 1 1 calc R . .
C29 C 0.7065(3) 0.2965(4) 0.3931(2) 0.0660(18) Uani 1 1 d . . .
H29A H 0.6949 0.3167 0.3569 0.079 Uiso 1 1 calc R . .
H29B H 0.7388 0.2486 0.4016 0.079 Uiso 1 1 calc R . .
H29C H 0.7221 0.3503 0.4164 0.079 Uiso 1 1 calc R . .
C30 C 0.6097(4) 0.1474(5) 0.3554(3) 0.102(3) Uani 1 1 d . . .
H30A H 0.5721 0.1217 0.3575 0.123 Uiso 1 1 calc R . .
H30B H 0.6414 0.0986 0.3645 0.123 Uiso 1 1 calc R . .
H30C H 0.6005 0.1693 0.3198 0.123 Uiso 1 1 calc R . .
O1 O 0.3301(5) 0.8127(5) -0.0500(3) 0.121(3) Uani 0.740(8) 1 d PD A 1
C31 C 0.3357(4) 0.8404(5) 0.0023(3) 0.082(3) Uani 0.740(8) 1 d PD A 1
H31A H 0.3657 0.8002 0.0293 0.098 Uiso 0.740(8) 1 calc PR A 1
H31B H 0.2953 0.8365 0.0055 0.098 Uiso 0.740(8) 1 calc PR A 1
C32 C 0.3582(6) 0.9407(5) 0.0074(4) 0.085(4) Uani 0.740(8) 1 d PD A 1
H32A H 0.4031 0.9435 0.0158 0.101 Uiso 0.740(8) 1 calc PR A 1
H32B H 0.3491 0.9746 0.0346 0.101 Uiso 0.740(8) 1 calc PR A 1
C33 C 0.3214(6) 0.9805(5) -0.0464(4) 0.083(3) Uani 0.740(8) 1 d PD A 1
H33A H 0.2845 1.0145 -0.0469 0.100 Uiso 0.740(8) 1 calc PR A 1
H33B H 0.3470 1.0238 -0.0573 0.100 Uiso 0.740(8) 1 calc PR A 1
C34 C 0.3031(5) 0.8953(5) -0.0815(3) 0.115(5) Uani 0.740(8) 1 d PD A 1
H34A H 0.2576 0.8895 -0.0975 0.137 Uiso 0.740(8) 1 calc PR A 1
H34B H 0.3184 0.9015 -0.1098 0.137 Uiso 0.740(8) 1 calc PR A 1
O1' O 0.2795(5) 0.8516(12) -0.0451(4) 0.121(3) Uani 0.260(8) 1 d PD A 2
C31' C 0.3424(6) 0.8283(14) -0.0093(8) 0.082(3) Uani 0.260(8) 1 d PD A 2
H31C H 0.3629 0.7874 -0.0264 0.098 Uiso 0.260(8) 1 calc PR A 2
H31D H 0.3423 0.7964 0.0223 0.098 Uiso 0.260(8) 1 calc PR A 2
C32' C 0.3744(10) 0.9224(17) 0.0045(11) 0.093(18) Uani 0.260(8) 1 d PD A 2
H32C H 0.4198 0.9154 0.0174 0.112 Uiso 0.260(8) 1 calc PR A 2
H32D H 0.3637 0.9553 0.0311 0.112 Uiso 0.260(8) 1 calc PR A 2
C33' C 0.3491(10) 0.9739(12) -0.0473(14) 0.15(3) Uani 0.260(8) 1 d PD A 2
H33C H 0.3419 1.0408 -0.0422 0.178 Uiso 0.260(8) 1 calc PR A 2
H33D H 0.3780 0.9694 -0.0652 0.178 Uiso 0.260(8) 1 calc PR A 2
C34' C 0.2890(9) 0.9243(17) -0.0781(8) 0.115(5) Uani 0.260(8) 1 d PD A 2
H34C H 0.2544 0.9696 -0.0887 0.137 Uiso 0.260(8) 1 calc PR A 2
H34D H 0.2907 0.8960 -0.1099 0.137 Uiso 0.260(8) 1 calc PR A 2

loop_
_atom_site_aniso_label
_atom_site_aniso_U_11
_atom_site_aniso_U_22
_atom_site_aniso_U_33
_atom_site_aniso_U_23
_atom_site_aniso_U_13
_atom_site_aniso_U_12
Sn1 0.02667(11) 0.02271(11) 0.02191(11) 0.00128(8) 0.01146(9) 0.00262(8)
Sn2 0.03037(12) 0.02377(11) 0.01830(11) 0.00183(8) 0.00999(9) 0.00355(8)
Se1 0.03581(18) 0.03120(18) 0.02333(17) 0.00525(13) 0.01531(14) 0.00823(14)
Se2 0.0340(2) 0.0224(2) 0.0344(3) 0.000 0.0190(2) 0.000
Se3 0.02938(18) 0.0377(2) 0.02767(18) -0.00687(15) 0.00869(14) 0.00037(14)
Se4 0.0543(3) 0.0247(2) 0.0218(2) 0.000 0.0126(2) 0.000
Si1 0.0314(5) 0.0394(6) 0.0315(5) 0.0041(4) 0.0173(4) 0.0043(4)
Si2 0.0490(6) 0.0358(6) 0.0272(5) 0.0028(4) 0.0141(5) 0.0206(5)
N1 0.0289(13) 0.0246(13) 0.0288(14) 0.0012(11) 0.0163(12) 0.0064(11)
N2 0.0343(15) 0.0260(14) 0.0191(13) 0.0039(10) 0.0121(11) 0.0086(11)
C1 0.0355(17) 0.0261(16) 0.0327(18) 0.0025(14) 0.0199(15) 0.0067(13)
C2 0.046(2) 0.034(2) 0.038(2) 0.0102(16) 0.0214(18) 0.0107(16)
C3 0.077(4) 0.027(2) 0.051(3) 0.0151(19) 0.029(3) 0.010(2)
C4 0.086(4) 0.027(2) 0.067(4) 0.005(2) 0.037(3) 0.000(2)
C5 0.073(3) 0.031(2) 0.049(3) -0.0082(19) 0.026(3) -0.009(2)
C6 0.048(2) 0.0278(18) 0.037(2) -0.0001(15) 0.0214(18) 0.0029(15)
C7 0.048(2) 0.043(2) 0.0272(18) 0.0139(17) 0.0138(17) 0.0106(18)
C8 0.061(3) 0.066(3) 0.035(2) 0.007(2) 0.022(2) 0.009(3)
C9 0.058(3) 0.073(4) 0.049(3) 0.022(3) 0.018(2) 0.026(3)
C10 0.047(2) 0.034(2) 0.0319(19) -0.0059(16) 0.0170(17) -0.0014(16)
C11 0.052(3) 0.063(3) 0.036(2) 0.000(2) 0.015(2) -0.008(2)
C12 0.083(4) 0.051(3) 0.048(3) -0.002(2) 0.040(3) 0.006(3)
C13 0.045(2) 0.054(3) 0.040(2) 0.015(2) 0.0230(19) 0.007(2)
C14 0.043(2) 0.072(4) 0.057(3) 0.018(3) 0.029(2) 0.026(2)
C15 0.063(3) 0.076(4) 0.068(4) -0.023(3) 0.043(3) -0.032(3)
C16 0.0325(16) 0.0245(15) 0.0205(14) 0.0030(12) 0.0107(13) 0.0085(12)
C17 0.0316(16) 0.0274(16) 0.0238(16) -0.0002(13) 0.0104(13) 0.0049(13)
C18 0.047(2) 0.0329(19) 0.0290(18) -0.0057(15) 0.0188(17) -0.0001(16)
C19 0.051(2) 0.037(2) 0.034(2) 0.0003(16) 0.0268(18) 0.0014(17)
C20 0.042(2) 0.036(2) 0.038(2) 0.0030(16) 0.0217(17) 0.0003(16)
C21 0.0381(18) 0.0286(17) 0.0279(17) 0.0014(14) 0.0126(15) -0.0013(14)
C22 0.0308(17) 0.039(2) 0.0292(18) -0.0079(15) 0.0124(14) -0.0031(15)
C23 0.043(2) 0.040(2) 0.049(3) 0.0041(19) 0.019(2) -0.0043(18)
C24 0.038(2) 0.059(3) 0.047(3) 0.001(2) 0.0058(19) 0.000(2)
C25 0.056(3) 0.050(3) 0.040(2) -0.011(2) 0.022(2) -0.021(2)
C26 0.086(4) 0.038(3) 0.080(4) -0.016(3) 0.027(4) -0.015(3)
C27 0.057(3) 0.069(4) 0.063(4) 0.011(3) -0.003(3) -0.026(3)
C28 0.058(3) 0.050(3) 0.045(2) 0.024(2) 0.023(2) 0.029(2)
C29 0.065(3) 0.079(4) 0.071(4) 0.037(3) 0.046(3) 0.041(3)
C30 0.124(6) 0.067(4) 0.074(4) -0.035(3) -0.006(4) 0.057(4)
O1 0.161(9) 0.085(5) 0.095(5) -0.009(4) 0.026(5) 0.031(5)
C31 0.142(8) 0.061(5) 0.052(5) 0.004(4) 0.049(5) 0.019(5)
C32 0.086(8) 0.053(6) 0.082(8) -0.013(6) -0.004(6) 0.022(6)
C33 0.104(9) 0.063(6) 0.076(7) 0.010(5) 0.027(6) 0.001(6)
C34 0.155(11) 0.087(8) 0.061(5) 0.018(5) -0.002(6) 0.063(7)
O1' 0.161(9) 0.085(5) 0.095(5) -0.009(4) 0.026(5) 0.031(5)
C31' 0.142(8) 0.061(5) 0.052(5) 0.004(4) 0.049(5) 0.019(5)
C32' 0.10(3) 0.044(13) 0.062(19) -0.013(12) -0.042(18) 0.038(16)
C33' 0.15(4) 0.07(2) 0.32(7) 0.08(3) 0.20(5) 0.06(2)
C34' 0.155(11) 0.087(8) 0.061(5) 0.018(5) -0.002(6) 0.063(7)

loop_
_atom_type_symbol
_atom_type_description
_atom_type_scat_dispersion_real
_atom_type_scat_dispersion_imag
_atom_type_scat_source
C C 0.0033 0.0016 'International Tables Vol C Tables 4.2.6.8 and 6.1.1.4'
H H 0.0000 0.0000 'International Tables Vol C Tables 4.2.6.8 and 6.1.1.4'
N N 0.0061 0.0033 'International Tables Vol C Tables 4.2.6.8 and 6.1.1.4'
O O 0.0106 0.0060 'International Tables Vol C Tables 4.2.6.8 and 6.1.1.4'
Si Si 0.0817 0.0704 'International Tables Vol C Tables 4.2.6.8 and 6.1.1.4'
Se Se -0.0929 2.2259 'International Tables Vol C Tables 4.2.6.8 and 6.1.1.4'
Sn Sn -0.6537 1.4246 'International Tables Vol C Tables 4.2.6.8 and 6.1.1.4'

loop_
_geom_angle_atom_site_label_1
_geom_angle_atom_site_label_2
_geom_angle_atom_site_label_3
_geom_angle
_geom_angle_site_symmetry_1
_geom_angle_site_symmetry_3
N1 Sn1 Se2 101.92(9) . .
N1 Sn1 Se3 107.11(9) . .
Se2 Sn1 Se3 113.306(16) . .
N1 Sn1 Se1 106.09(8) . .
Se2 Sn1 Se1 115.240(15) . .
Se3 Sn1 Se1 112.03(2) . .
N2 Sn2 Se1 103.68(8) . .
N2 Sn2 Se3 106.02(9) . 2_655
Se1 Sn2 Se3 113.75(2) . 2_655
N2 Sn2 Se4 106.46(9) . .
Se1 Sn2 Se4 114.489(16) . .
Se3 Sn2 Se4 111.465(15) 2_655 .
Sn2 Se1 Sn1 99.980(17) . .
Sn1 Se2 Sn1 100.01(2) . 2_655
Sn2 Se3 Sn1 102.295(18) 2_655 .
Sn2 Se4 Sn2 101.08(3) . 2_655
N1 Si1 C14 108.3(2) . .
N1 Si1 C15 109.58(19) . .
C14 Si1 C15 110.9(3) . .
N1 Si1 C13 112.89(18) . .
C14 Si1 C13 109.1(2) . .
C15 Si1 C13 106.1(3) . .
N2 Si2 C30 112.3(2) . .
N2 Si2 C29 110.6(2) . .
C30 Si2 C29 107.4(4) . .
N2 Si2 C28 107.90(18) . .
C30 Si2 C28 108.7(3) . .
C29 Si2 C28 109.9(3) . .
C1 N1 Si1 122.4(2) . .
C1 N1 Sn1 112.3(2) . .
Si1 N1 Sn1 125.08(16) . .
C16 N2 Si2 119.1(2) . .
C16 N2 Sn2 115.3(2) . .
Si2 N2 Sn2 125.61(16) . .
C6 C1 C2 119.9(4) . .
C6 C1 N1 120.8(3) . .
C2 C1 N1 119.3(4) . .
C3 C2 C1 118.5(4) . .
C3 C2 C7 118.5(4) . .
C1 C2 C7 123.1(4) . .
C4 C3 C2 121.9(4) . .
C4 C3 H3 119.0 . .
C2 C3 H3 119.0 . .
C3 C4 C5 119.1(5) . .
C3 C4 H4 120.4 . .
C5 C4 H4 120.4 . .
C4 C5 C6 121.5(5) . .
C4 C5 H5 119.3 . .
C6 C5 H5 119.3 . .
C5 C6 C1 119.0(4) . .
C5 C6 C10 118.7(4) . .
C1 C6 C10 122.4(4) . .
C2 C7 C9 111.4(4) . .
C2 C7 C8 110.9(4) . .
C9 C7 C8 110.2(4) . .
C2 C7 H7 108.1 . .
C9 C7 H7 108.1 . .
C8 C7 H7 108.1 . .
C7 C8 H8A 109.5 . .
C7 C8 H8B 109.5 . .
H8A C8 H8B 109.5 . .
C7 C8 H8C 109.5 . .
H8A C8 H8C 109.5 . .
H8B C8 H8C 109.5 . .
C7 C9 H9A 109.5 . .
C7 C9 H9B 109.5 . .
H9A C9 H9B 109.5 . .
C7 C9 H9C 109.5 . .
H9A C9 H9C 109.5 . .
H9B C9 H9C 109.5 . .
C6 C10 C11 113.0(4) . .
C6 C10 C12 110.0(4) . .
C11 C10 C12 110.4(4) . .
C6 C10 H10 107.8 . .
C11 C10 H10 107.8 . .
C12 C10 H10 107.8 . .
C10 C11 H11A 109.5 . .
C10 C11 H11B 109.5 . .
H11A C11 H11B 109.5 . .
C10 C11 H11C 109.5 . .
H11A C11 H11C 109.5 . .
H11B C11 H11C 109.5 . .
C10 C12 H12A 109.5 . .
C10 C12 H12B 109.5 . .
H12A C12 H12B 109.5 . .
C10 C12 H12C 109.5 . .
H12A C12 H12C 109.5 . .
H12B C12 H12C 109.5 . .
Si1 C13 H13A 109.5 . .
Si1 C13 H13B 109.5 . .
H13A C13 H13B 109.5 . .
Si1 C13 H13C 109.5 . .
H13A C13 H13C 109.5 . .
H13B C13 H13C 109.5 . .
Si1 C14 H14A 109.5 . .
Si1 C14 H14B 109.5 . .
H14A C14 H14B 109.5 . .
Si1 C14 H14C 109.5 . .
H14A C14 H14C 109.5 . .
H14B C14 H14C 109.5 . .
Si1 C15 H15A 109.5 . .
Si1 C15 H15B 109.5 . .
H15A C15 H15B 109.5 . .
Si1 C15 H15C 109.5 . .
H15A C15 H15C 109.5 . .
H15B C15 H15C 109.5 . .
C17 C16 C21 120.5(3) . .
C17 C16 N2 119.5(3) . .
C21 C16 N2 119.9(3) . .
C18 C17 C16 118.4(4) . .
C18 C17 C22 118.4(3) . .
C16 C17 C22 123.1(3) . .
C19 C18 C17 121.3(4) . .
C19 C18 H18 119.4 . .
C17 C18 H18 119.4 . .
C20 C19 C18 120.0(4) . .
C20 C19 H19 120.0 . .
C18 C19 H19 120.0 . .
C19 C20 C21 121.4(4) . .
C19 C20 H20 119.3 . .
C21 C20 H20 119.3 . .
C20 C21 C16 118.4(3) . .
C20 C21 C25 119.1(4) . .
C16 C21 C25 122.5(3) . .
C17 C22 C24 112.1(4) . .
C17 C22 C23 111.8(3) . .
C24 C22 C23 109.5(4) . .
C17 C22 H22 107.7 . .
C24 C22 H22 107.7 . .
C23 C22 H22 107.7 . .
C22 C23 H23A 109.5 . .
C22 C23 H23B 109.5 . .
H23A C23 H23B 109.5 . .
C22 C23 H23C 109.5 . .
H23A C23 H23C 109.5 . .
H23B C23 H23C 109.5 . .
C22 C24 H24A 109.5 . .
C22 C24 H24B 109.5 . .
H24A C24 H24B 109.5 . .
C22 C24 H24C 109.5 . .
H24A C24 H24C 109.5 . .
H24B C24 H24C 109.5 . .
C21 C25 C27 112.6(5) . .
C21 C25 C26 111.3(4) . .
C27 C25 C26 109.6(5) . .
C21 C25 H25 107.7 . .
C27 C25 H25 107.7 . .
C26 C25 H25 107.7 . .
C25 C26 H26A 109.5 . .
C25 C26 H26B 109.5 . .
H26A C26 H26B 109.5 . .
C25 C26 H26C 109.5 . .
H26A C26 H26C 109.5 . .
H26B C26 H26C 109.5 . .
C25 C27 H27A 109.5 . .
C25 C27 H27B 109.5 . .
H27A C27 H27B 109.5 . .
C25 C27 H27C 109.5 . .
H27A C27 H27C 109.5 . .
H27B C27 H27C 109.5 . .
Si2 C28 H28A 109.5 . .
Si2 C28 H28B 109.5 . .
H28A C28 H28B 109.5 . .
Si2 C28 H28C 109.5 . .
H28A C28 H28C 109.5 . .
H28B C28 H28C 109.5 . .
Si2 C29 H29A 109.5 . .
Si2 C29 H29B 109.5 . .
H29A C29 H29B 109.5 . .
Si2 C29 H29C 109.5 . .
H29A C29 H29C 109.5 . .
H29B C29 H29C 109.5 . .
Si2 C30 H30A 109.5 . .
Si2 C30 H30B 109.5 . .
H30A C30 H30B 109.5 . .
Si2 C30 H30C 109.5 . .
H30A C30 H30C 109.5 . .
H30B C30 H30C 109.5 . .
C34 O1 C31 103.2(6) . .
O1 C31 C32 104.0(7) . .
O1 C31 H31A 111.0 . .
C32 C31 H31A 111.0 . .
O1 C31 H31B 111.0 . .
C32 C31 H31B 111.0 . .
H31A C31 H31B 109.0 . .
C31 C32 C33 102.6(6) . .
C31 C32 H32A 111.2 . .
C33 C32 H32A 111.2 . .
C31 C32 H32B 111.2 . .
C33 C32 H32B 111.2 . .
H32A C32 H32B 109.2 . .
C34 C33 C32 104.2(6) . .
C34 C33 H33A 110.9 . .
C32 C33 H33A 110.9 . .
C34 C33 H33B 110.9 . .
C32 C33 H33B 110.9 . .
H33A C33 H33B 108.9 . .
O1 C34 C33 108.3(6) . .
O1 C34 H34A 110.0 . .
C33 C34 H34A 110.0 . .
O1 C34 H34B 110.0 . .
C33 C34 H34B 110.0 . .
H34A C34 H34B 108.4 . .
C34' O1' C31' 103.2(6) . .
O1' C31' C32' 104.0(7) . .
O1' C31' H31C 111.0 . .
C32' C31' H31C 111.0 . .
O1' C31' H31D 111.0 . .
C32' C31' H31D 111.0 . .
H31C C31' H31D 109.0 . .
C31' C32' C33' 102.6(6) . .
C31' C32' H32C 111.2 . .
C33' C32' H32C 111.2 . .
C31' C32' H32D 111.3 . .
C33' C32' H32D 111.2 . .
H32C C32' H32D 109.2 . .
C34' C33' C32' 104.2(6) . .
C34' C33' H33C 110.9 . .
C32' C33' H33C 110.9 . .
C34' C33' H33D 110.9 . .
C32' C33' H33D 110.9 . .
H33C C33' H33D 108.9 . .
O1' C34' C33' 108.3(6) . .
O1' C34' H34C 110.0 . .
C33' C34' H34C 110.0 . .
O1' C34' H34D 110.0 . .
C33' C34' H34D 110.0 . .
H34C C34' H34D 108.4 . .

loop_
_geom_bond_atom_site_label_1
_geom_bond_atom_site_label_2
_geom_bond_distance
_geom_bond_site_symmetry_2
Sn1 N1 2.033(3) .
Sn1 Se2 2.5233(5) .
Sn1 Se3 2.5331(5) .
Sn1 Se1 2.5409(5) .
Sn2 N2 2.029(3) .
Sn2 Se1 2.5211(5) .
Sn2 Se3 2.5281(6) 2_655
Sn2 Se4 2.5347(5) .
Se2 Sn1 2.5233(5) 2_655
Se3 Sn2 2.5281(6) 2_655
Se4 Sn2 2.5347(5) 2_655
Si1 N1 1.753(3) .
Si1 C14 1.859(5) .
Si1 C15 1.866(5) .
Si1 C13 1.868(4) .
Si2 N2 1.747(3) .
Si2 C30 1.855(6) .
Si2 C29 1.859(6) .
Si2 C28 1.863(4) .
N1 C1 1.448(5) .
N2 C16 1.451(4) .
C1 C6 1.407(6) .
C1 C2 1.415(5) .
C2 C3 1.390(6) .
C2 C7 1.520(6) .
C3 C4 1.381(8) .
C3 H3 0.9500 .
C4 C5 1.382(7) .
C4 H4 0.9500 .
C5 C6 1.392(6) .
C5 H5 0.9500 .
C6 C10 1.521(6) .
C7 C9 1.528(6) .
C7 C8 1.537(6) .
C7 H7 1.0000 .
C8 H8A 0.9800 .
C8 H8B 0.9800 .
C8 H8C 0.9800 .
C9 H9A 0.9800 .
C9 H9B 0.9800 .
C9 H9C 0.9800 .
C10 C11 1.525(7) .
C10 C12 1.548(6) .
C10 H10 1.0000 .
C11 H11A 0.9800 .
C11 H11B 0.9800 .
C11 H11C 0.9800 .
C12 H12A 0.9800 .
C12 H12B 0.9800 .
C12 H12C 0.9800 .
C13 H13A 0.9800 .
C13 H13B 0.9800 .
C13 H13C 0.9800 .
C14 H14A 0.9800 .
C14 H14B 0.9800 .
C14 H14C 0.9800 .
C15 H15A 0.9800 .
C15 H15B 0.9800 .
C15 H15C 0.9800 .
C16 C17 1.414(5) .
C16 C21 1.417(5) .
C17 C18 1.393(5) .
C17 C22 1.513(5) .
C18 C19 1.388(6) .
C18 H18 0.9500 .
C19 C20 1.378(6) .
C19 H19 0.9500 .
C20 C21 1.394(5) .
C20 H20 0.9500 .
C21 C25 1.512(6) .
C22 C24 1.535(6) .
C22 C23 1.536(6) .
C22 H22 1.0000 .
C23 H23A 0.9800 .
C23 H23B 0.9800 .
C23 H23C 0.9800 .
C24 H24A 0.9800 .
C24 H24B 0.9800 .
C24 H24C 0.9800 .
C25 C27 1.522(8) .
C25 C26 1.543(7) .
C25 H25 1.0000 .
C26 H26A 0.9800 .
C26 H26B 0.9800 .
C26 H26C 0.9800 .
C27 H27A 0.9800 .
C27 H27B 0.9800 .
C27 H27C 0.9800 .
C28 H28A 0.9800 .
C28 H28B 0.9800 .
C28 H28C 0.9800 .
C29 H29A 0.9800 .
C29 H29B 0.9800 .
C29 H29C 0.9800 .
C30 H30A 0.9800 .
C30 H30B 0.9800 .
C30 H30C 0.9800 .
O1 C34 1.461(3) .
O1 C31 1.464(3) .
C31 C32 1.514(3) .
C31 H31A 0.9900 .
C31 H31B 0.9900 .
C32 C33 1.518(3) .
C32 H32A 0.9900 .
C32 H32B 0.9900 .
C33 C34 1.515(3) .
C33 H33A 0.9900 .
C33 H33B 0.9900 .
C34 H34A 0.9900 .
C34 H34B 0.9900 .
O1' C34' 1.460(3) .
O1' C31' 1.464(3) .
C31' C32' 1.514(3) .
C31' H31C 0.9900 .
C31' H31D 0.9900 .
C32' C33' 1.518(3) .
C32' H32C 0.9900 .
C32' H32D 0.9900 .
C33' C34' 1.515(3) .
C33' H33C 0.9900 .
C33' H33D 0.9900 .
C34' H34C 0.9900 .
C34' H34D 0.9900 .

loop_
_geom_torsion_atom_site_label_1
_geom_torsion_atom_site_label_2
_geom_torsion_atom_site_label_3
_geom_torsion_atom_site_label_4
_geom_torsion
_geom_torsion_site_symmetry_1
_geom_torsion_site_symmetry_4
N2 Sn2 Se1 Sn1 178.37(9) . .
Se3 Sn2 Se1 Sn1 63.69(2) 2_655 .
Se4 Sn2 Se1 Sn1 -66.09(2) . .
N1 Sn1 Se1 Sn2 -177.89(9) . .
Se2 Sn1 Se1 Sn2 -65.95(2) . .
Se3 Sn1 Se1 Sn2 65.55(2) . .
N1 Sn1 Se2 Sn1 -179.23(9) . 2_655
Se3 Sn1 Se2 Sn1 -64.497(13) . 2_655
Se1 Sn1 Se2 Sn1 66.401(16) . 2_655
N1 Sn1 Se3 Sn2 176.55(9) . 2_655
Se2 Sn1 Se3 Sn2 64.96(2) . 2_655
Se1 Sn1 Se3 Sn2 -67.52(2) . 2_655
N2 Sn2 Se4 Sn2 -179.80(9) . 2_655
Se1 Sn2 Se4 Sn2 66.277(13) . 2_655
Se3 Sn2 Se4 Sn2 -64.620(15) 2_655 2_655
C14 Si1 N1 C1 18.2(4) . .
C15 Si1 N1 C1 139.3(3) . .
C13 Si1 N1 C1 -102.7(3) . .
C14 Si1 N1 Sn1 -167.4(2) . .
C15 Si1 N1 Sn1 -46.3(3) . .
C13 Si1 N1 Sn1 71.7(3) . .
Se2 Sn1 N1 C1 -1.7(2) . .
Se3 Sn1 N1 C1 -120.9(2) . .
Se1 Sn1 N1 C1 119.2(2) . .
Se2 Sn1 N1 Si1 -176.64(17) . .
Se3 Sn1 N1 Si1 64.1(2) . .
Se1 Sn1 N1 Si1 -55.7(2) . .
C30 Si2 N2 C16 116.3(4) . .
C29 Si2 N2 C16 -123.8(3) . .
C28 Si2 N2 C16 -3.5(4) . .
C30 Si2 N2 Sn2 -64.5(4) . .
C29 Si2 N2 Sn2 55.5(3) . .
C28 Si2 N2 Sn2 175.8(2) . .
Se1 Sn2 N2 C16 -3.8(3) . .
Se3 Sn2 N2 C16 116.3(2) 2_655 .
Se4 Sn2 N2 C16 -124.9(2) . .
Se1 Sn2 N2 Si2 176.93(18) . .
Se3 Sn2 N2 Si2 -63.0(2) 2_655 .
Se4 Sn2 N2 Si2 55.8(2) . .
Si1 N1 C1 C6 90.3(4) . .
Sn1 N1 C1 C6 -84.8(4) . .
Si1 N1 C1 C2 -91.7(4) . .
Sn1 N1 C1 C2 93.2(3) . .
C6 C1 C2 C3 3.5(6) . .
N1 C1 C2 C3 -174.6(4) . .
C6 C1 C2 C7 -177.8(4) . .
N1 C1 C2 C7 4.2(6) . .
C1 C2 C3 C4 -1.2(7) . .
C7 C2 C3 C4 -180.0(5) . .
C2 C3 C4 C5 -1.0(9) . .
C3 C4 C5 C6 1.0(9) . .
C4 C5 C6 C1 1.3(8) . .
C4 C5 C6 C10 -178.9(5) . .
C2 C1 C6 C5 -3.6(6) . .
N1 C1 C6 C5 174.5(4) . .
C2 C1 C6 C10 176.7(4) . .
N1 C1 C6 C10 -5.3(6) . .
C3 C2 C7 C9 -53.2(6) . .
C1 C2 C7 C9 128.1(4) . .
C3 C2 C7 C8 70.0(5) . .
C1 C2 C7 C8 -108.7(5) . .
C5 C6 C10 C11 -55.7(6) . .
C1 C6 C10 C11 124.1(4) . .
C5 C6 C10 C12 68.1(6) . .
C1 C6 C10 C12 -112.1(5) . .
Si2 N2 C16 C17 87.3(4) . .
Sn2 N2 C16 C17 -92.1(3) . .
Si2 N2 C16 C21 -90.6(4) . .
Sn2 N2 C16 C21 90.1(3) . .
C21 C16 C17 C18 1.3(5) . .
N2 C16 C17 C18 -176.5(3) . .
C21 C16 C17 C22 -178.9(3) . .
N2 C16 C17 C22 3.3(5) . .
C16 C17 C18 C19 -1.0(6) . .
C22 C17 C18 C19 179.2(4) . .
C17 C18 C19 C20 -0.1(7) . .
C18 C19 C20 C21 1.0(7) . .
C19 C20 C21 C16 -0.6(6) . .
C19 C20 C21 C25 177.4(4) . .
C17 C16 C21 C20 -0.5(5) . .
N2 C16 C21 C20 177.3(3) . .
C17 C16 C21 C25 -178.4(4) . .
N2 C16 C21 C25 -0.6(5) . .
C18 C17 C22 C24 53.4(5) . .
C16 C17 C22 C24 -126.4(4) . .
C18 C17 C22 C23 -70.0(5) . .
C16 C17 C22 C23 110.1(4) . .
C20 C21 C25 C27 61.8(6) . .
C16 C21 C25 C27 -120.3(5) . .
C20 C21 C25 C26 -61.7(6) . .
C16 C21 C25 C26 116.2(5) . .
C34 O1 C31 C32 -41.4(10) . .
O1 C31 C32 C33 39.8(12) . .
C31 C32 C33 C34 -22.4(13) . .
C31 O1 C34 C33 27.0(11) . .
C32 C33 C34 O1 -2.3(13) . .
C34' O1' C31' C32' 41.2(11) . .
O1' C31' C32' C33' -39.8(12) . .
C31' C32' C33' C34' 22.6(14) . .
C31' O1' C34' C33' -26.8(12) . .
C32' C33' C34' O1' 2.0(14) . .
